data_4326527
loop_
_publ_author_name
'Martin Bendle'
'Keith Huynh'
'Mairi F. Haddow'
'Ian Manners'

_publ_section_title
;
 Reactions of Phosphine Oxides with Bromophosphoranimines; Synthesis and
 Unusual Rearrangements of O-Donor Stabilized Phosphoranimine Cations
;
_journal_name_full 'Inorganic Chemistry'
_journal_page_first 10292
_journal_page_last 10302
_journal_paper_doi 10.1021/ic201360p
_journal_volume 50
_journal_year 2011
_chemical_formula_moiety 'C20 H21 Br N P Si'
_chemical_formula_sum 'C20 H21 Br N P Si'
_chemical_formula_weight 414.35
_chemical_name_systematic
; 
 ? 
;
_space_group_IT_number 9
_symmetry_cell_setting monoclinic
_symmetry_space_group_name_Hall 'C -2yc'
_symmetry_space_group_name_H-M 'C 1 c 1'
_atom_sites_solution_hydrogens geom
_atom_sites_solution_primary direct
_atom_sites_solution_secondary difmap
_audit_creation_method SHELXL-97
_cell_angle_alpha 90.00
_cell_angle_beta 105.461(6)
_cell_angle_gamma 90.00
_cell_formula_units_Z 4
_cell_length_a 16.395(2)
_cell_length_b 9.2190(12)
_cell_length_c 13.7655(17)
_cell_measurement_reflns_used 2012
_cell_measurement_temperature 100(2)
_cell_measurement_theta_max 23.12
_cell_measurement_theta_min 2.56
_cell_volume 2005.3(4)
_computing_cell_refinement 'Bruker Apex II'
_computing_data_collection 'Bruker Apex II'
_computing_data_reduction 'Bruker SAINT'
_computing_molecular_graphics 'Bruker ShelXTL'
_computing_publication_material 'Bruker ShelXTL'
_computing_structure_refinement 'SHELXL-97 (Sheldrick, 1997)'
_computing_structure_solution 'SHELXS-97 (Sheldrick, 1990)'
_diffrn_ambient_temperature 100(2)
_diffrn_measured_fraction_theta_full 1.000
_diffrn_measured_fraction_theta_max 0.899
_diffrn_measurement_device_type 'CCD area detector'
_diffrn_measurement_method 'phi and omega scans'
_diffrn_radiation_monochromator graphite
_diffrn_radiation_source 'fine-focus sealed tube'
_diffrn_radiation_type MoK\a
_diffrn_radiation_wavelength 0.71073
_diffrn_reflns_av_R_equivalents 0.0000
_diffrn_reflns_av_sigmaI/netI 0.0235
_diffrn_reflns_limit_h_max 23
_diffrn_reflns_limit_h_min -23
_diffrn_reflns_limit_k_max 13
_diffrn_reflns_limit_k_min -13
_diffrn_reflns_limit_l_max 19
_diffrn_reflns_limit_l_min -19
_diffrn_reflns_number 5427
_diffrn_reflns_theta_full 27.50
_diffrn_reflns_theta_max 31.74
_diffrn_reflns_theta_min 2.56
_exptl_absorpt_coefficient_mu 2.191
_exptl_absorpt_correction_T_max 0.618
_exptl_absorpt_correction_T_min 0.409
_exptl_absorpt_correction_type multi-scan
_exptl_absorpt_process_details TWINABS-2008/1
_exptl_crystal_colour colourless
_exptl_crystal_density_diffrn 1.372
_exptl_crystal_description block
_exptl_crystal_F_000 848
_exptl_crystal_size_max 0.41
_exptl_crystal_size_mid 0.26
_exptl_crystal_size_min 0.22
_refine_diff_density_max 0.453
_refine_diff_density_min -0.373
_refine_diff_density_rms 0.060
_refine_ls_abs_structure_details 'Flack H D (1983), Acta Cryst. A39, 876-881'
_refine_ls_abs_structure_Flack 0.000(4)
_refine_ls_extinction_method none
_refine_ls_goodness_of_fit_ref 1.056
_refine_ls_hydrogen_treatment constr
_refine_ls_matrix_type full
_refine_ls_number_parameters 224
_refine_ls_number_reflns 5427
_refine_ls_number_restraints 2
_refine_ls_restrained_S_all 1.056
_refine_ls_R_factor_all 0.0277
_refine_ls_R_factor_gt 0.0249
_refine_ls_shift/su_max 0.001
_refine_ls_shift/su_mean 0.000
_refine_ls_structure_factor_coef Fsqd
_refine_ls_weighting_details 'calc w=1/[\s^2^(Fo^2^)+(0.0347P)^2^+1.0423P] where P=(Fo^2^+2Fc^2^)/3'
_refine_ls_weighting_scheme calc
_refine_ls_wR_factor_gt 0.0608
_refine_ls_wR_factor_ref 0.0633
_reflns_number_gt 5172
_reflns_number_total 5427
_reflns_threshold_expression >2sigma(I)
_cod_data_source_file ic201360p_si_002_2.cif
_cod_data_source_block 5
_cod_database_code 4326527

loop_
_symmetry_equiv_pos_as_xyz
'x, y, z'
'x, -y, z+1/2'
'x+1/2, y+1/2, z'
'x+1/2, -y+1/2, z+1/2'

loop_
_atom_site_label
_atom_site_type_symbol
_atom_site_fract_x
_atom_site_fract_y
_atom_site_fract_z
_atom_site_U_iso_or_equiv
_atom_site_adp_type
_atom_site_occupancy
_atom_site_symmetry_multiplicity
_atom_site_calc_flag
_atom_site_refinement_flags
Br1 Br 0.050040(11) 0.22869(2) 1.105833(11) 0.02711(7) Uani 1 1 d .
Si1 Si 0.21242(3) 0.22693(5) 0.92728(4) 0.01065(11) Uani 1 1 d .
P1 P 0.18408(3) 0.30558(5) 1.12746(4) 0.01262(9) Uani 1 1 d .
N1 N 0.21003(10) 0.32875(18) 1.02940(11) 0.0141(3) Uani 1 1 d .
C1 C 0.18521(16) 0.4687(2) 1.19767(17) 0.0261(5) Uani 1 1 d .
H1A H 0.2422 0.5104 1.2149 0.039 Uiso 1 1 calc R
H1B H 0.1689 0.4470 1.2596 0.039 Uiso 1 1 calc R
H1C H 0.1451 0.5382 1.1570 0.039 Uiso 1 1 calc R
C2 C 0.24073(15) 0.1687(3) 1.21258(16) 0.0255(4) Uani 1 1 d .
H2A H 0.2406 0.0777 1.1757 0.038 Uiso 1 1 calc R
H2B H 0.2131 0.1533 1.2668 0.038 Uiso 1 1 calc R
H2C H 0.2992 0.2005 1.2416 0.038 Uiso 1 1 calc R
C3 C 0.22186(12) 0.02561(19) 0.95046(13) 0.0129(3) Uani 1 1 d .
C4 C 0.29831(12) -0.0504(2) 0.97057(14) 0.0157(3) Uani 1 1 d .
H4 H 0.3490 0.0006 0.9723 0.019 Uiso 1 1 calc R
C5 C 0.30168(14) -0.1997(2) 0.98826(15) 0.0199(4) Uani 1 1 d .
H5 H 0.3544 -0.2491 1.0016 0.024 Uiso 1 1 calc R
C6 C 0.22821(15) -0.2768(2) 0.98651(17) 0.0230(4) Uani 1 1 d .
H6 H 0.2304 -0.3784 0.9985 0.028 Uiso 1 1 calc R
C7 C 0.15176(15) -0.2031(2) 0.96694(18) 0.0230(4) Uani 1 1 d .
H7 H 0.1013 -0.2545 0.9658 0.028 Uiso 1 1 calc R
C8 C 0.14857(13) -0.0545(2) 0.94904(15) 0.0178(4) Uani 1 1 d .
H8 H 0.0956 -0.0060 0.9355 0.021 Uiso 1 1 calc R
C9 C 0.30418(12) 0.29181(19) 0.88174(13) 0.0122(3) Uani 1 1 d .
C10 C 0.35004(12) 0.4152(2) 0.92277(14) 0.0159(3) Uani 1 1 d .
H10 H 0.3391 0.4600 0.9802 0.019 Uiso 1 1 calc R
C11 C 0.41144(13) 0.4740(2) 0.88134(16) 0.0207(4) Uani 1 1 d .
H11 H 0.4406 0.5597 0.9092 0.025 Uiso 1 1 calc R
C12 C 0.43019(13) 0.4076(2) 0.79934(16) 0.0215(4) Uani 1 1 d .
H12 H 0.4722 0.4476 0.7713 0.026 Uiso 1 1 calc R
C13 C 0.38706(16) 0.2819(2) 0.75826(17) 0.0197(5) Uani 1 1 d .
H13 H 0.4004 0.2347 0.7031 0.024 Uiso 1 1 calc R
C14 C 0.32427(13) 0.2263(2) 0.79887(15) 0.0177(4) Uani 1 1 d .
H14 H 0.2943 0.1419 0.7698 0.021 Uiso 1 1 calc R
C15 C 0.11126(12) 0.25689(19) 0.82594(14) 0.0136(3) Uani 1 1 d .
C16 C 0.05292(13) 0.3626(2) 0.83614(15) 0.0194(4) Uani 1 1 d .
H16 H 0.0635 0.4180 0.8964 0.023 Uiso 1 1 calc R
C17 C -0.02061(15) 0.3879(3) 0.75916(18) 0.0279(5) Uani 1 1 d .
H17 H -0.0593 0.4607 0.7673 0.033 Uiso 1 1 calc R
C18 C -0.03746(15) 0.3078(3) 0.67120(18) 0.0282(5) Uani 1 1 d .
H18 H -0.0877 0.3251 0.6191 0.034 Uiso 1 1 calc R
C19 C 0.01923(15) 0.2018(3) 0.65926(16) 0.0243(4) Uani 1 1 d .
H19 H 0.0078 0.1463 0.5990 0.029 Uiso 1 1 calc R
C20 C 0.09253(13) 0.1771(2) 0.73542(15) 0.0182(4) Uani 1 1 d .
H20 H 0.1310 0.1046 0.7263 0.022 Uiso 1 1 calc R

loop_
_atom_site_aniso_label
_atom_site_aniso_U_11
_atom_site_aniso_U_22
_atom_site_aniso_U_33
_atom_site_aniso_U_23
_atom_site_aniso_U_13
_atom_site_aniso_U_12
Br1 0.01707(10) 0.04239(13) 0.02463(11) -0.00477(11) 0.01036(7) -0.00918(12)
Si1 0.0123(3) 0.0102(2) 0.0102(2) -0.00011(17) 0.00442(18) 0.00029(19)
P1 0.0135(2) 0.0143(2) 0.0109(2) -0.00174(16) 0.00470(16) -0.00071(17)
N1 0.0160(8) 0.0134(7) 0.0143(7) -0.0018(5) 0.0067(6) -0.0017(6)
C1 0.0347(12) 0.0250(11) 0.0223(10) -0.0106(8) 0.0139(9) -0.0039(9)
C2 0.0268(11) 0.0294(11) 0.0209(10) 0.0110(8) 0.0073(8) 0.0068(9)
C3 0.0167(9) 0.0124(8) 0.0102(8) 0.0004(6) 0.0045(6) 0.0005(6)
C4 0.0140(9) 0.0171(8) 0.0151(8) -0.0018(6) 0.0021(6) 0.0002(7)
C5 0.0208(10) 0.0176(9) 0.0202(10) 0.0018(7) 0.0034(8) 0.0061(8)
C6 0.0304(12) 0.0141(9) 0.0257(11) 0.0033(7) 0.0095(9) 0.0032(8)
C7 0.0238(11) 0.0157(10) 0.0328(12) 0.0016(8) 0.0131(9) -0.0036(8)
C8 0.0157(9) 0.0158(9) 0.0235(10) -0.0004(7) 0.0082(7) 0.0015(7)
C9 0.0124(8) 0.0134(9) 0.0114(8) 0.0014(6) 0.0041(7) 0.0010(6)
C10 0.0144(9) 0.0184(9) 0.0156(8) -0.0036(7) 0.0052(7) -0.0014(7)
C11 0.0164(10) 0.0201(10) 0.0264(10) -0.0034(7) 0.0070(8) -0.0066(7)
C12 0.0159(9) 0.0272(11) 0.0236(10) 0.0008(8) 0.0093(8) -0.0045(8)
C13 0.0201(11) 0.0270(13) 0.0158(10) -0.0021(8) 0.0116(8) -0.0026(9)
C14 0.0192(10) 0.0172(9) 0.0186(10) -0.0046(7) 0.0083(8) -0.0041(7)
C15 0.0132(8) 0.0131(8) 0.0150(8) 0.0035(6) 0.0046(7) -0.0013(6)
C16 0.0180(10) 0.0199(9) 0.0210(9) 0.0019(7) 0.0063(7) 0.0034(7)
C17 0.0194(10) 0.0300(12) 0.0327(12) 0.0067(9) 0.0042(9) 0.0105(9)
C18 0.0189(11) 0.0351(13) 0.0261(11) 0.0116(9) -0.0018(8) 0.0034(9)
C19 0.0221(11) 0.0310(12) 0.0172(10) 0.0022(8) 0.0010(8) -0.0040(8)
C20 0.0175(10) 0.0185(9) 0.0177(9) 0.0000(7) 0.0030(7) -0.0002(7)

loop_
_atom_type_symbol
_atom_type_description
_atom_type_scat_dispersion_real
_atom_type_scat_dispersion_imag
_atom_type_scat_source
C C 0.0033 0.0016 'International Tables Vol C Tables 4.2.6.8 and 6.1.1.4'
H H 0.0000 0.0000 'International Tables Vol C Tables 4.2.6.8 and 6.1.1.4'
N N 0.0061 0.0033 'International Tables Vol C Tables 4.2.6.8 and 6.1.1.4'
Si Si 0.0817 0.0704 'International Tables Vol C Tables 4.2.6.8 and 6.1.1.4'
P P 0.1023 0.0942 'International Tables Vol C Tables 4.2.6.8 and 6.1.1.4'
Br Br -0.2901 2.4595 'International Tables Vol C Tables 4.2.6.8 and 6.1.1.4'

loop_
_geom_angle_atom_site_label_1
_geom_angle_atom_site_label_2
_geom_angle_atom_site_label_3
_geom_angle
N1 Si1 C9 107.32(8)
N1 Si1 C15 108.79(9)
C9 Si1 C15 109.41(8)
N1 Si1 C3 115.05(8)
C9 Si1 C3 109.52(8)
C15 Si1 C3 106.66(8)
N1 P1 C1 113.19(10)
N1 P1 C2 116.98(10)
C1 P1 C2 107.99(11)
N1 P1 Br1 114.65(6)
C1 P1 Br1 101.87(8)
C2 P1 Br1 100.43(8)
P1 N1 Si1 136.36(11)
P1 C1 H1A 109.5
P1 C1 H1B 109.5
H1A C1 H1B 109.5
P1 C1 H1C 109.5
H1A C1 H1C 109.5
H1B C1 H1C 109.5
P1 C2 H2A 109.5
P1 C2 H2B 109.5
H2A C2 H2B 109.5
P1 C2 H2C 109.5
H2A C2 H2C 109.5
H2B C2 H2C 109.5
C4 C3 C8 117.20(16)
C4 C3 Si1 123.83(14)
C8 C3 Si1 118.96(14)
C5 C4 C3 121.37(19)
C5 C4 H4 119.3
C3 C4 H4 119.3
C6 C5 C4 120.4(2)
C6 C5 H5 119.8
C4 C5 H5 119.8
C7 C6 C5 119.04(19)
C7 C6 H6 120.5
C5 C6 H6 120.5
C6 C7 C8 120.4(2)
C6 C7 H7 119.8
C8 C7 H7 119.8
C7 C8 C3 121.57(19)
C7 C8 H8 119.2
C3 C8 H8 119.2
C10 C9 C14 117.43(18)
C10 C9 Si1 121.19(14)
C14 C9 Si1 121.12(15)
C11 C10 C9 121.41(17)
C11 C10 H10 119.3
C9 C10 H10 119.3
C12 C11 C10 120.19(18)
C12 C11 H11 119.9
C10 C11 H11 119.9
C11 C12 C13 119.79(19)
C11 C12 H12 120.1
C13 C12 H12 120.1
C14 C13 C12 119.44(19)
C14 C13 H13 120.3
C12 C13 H13 120.3
C13 C14 C9 121.71(18)
C13 C14 H14 119.1
C9 C14 H14 119.1
C16 C15 C20 117.32(18)
C16 C15 Si1 121.27(15)
C20 C15 Si1 121.37(15)
C17 C16 C15 121.1(2)
C17 C16 H16 119.5
C15 C16 H16 119.5
C18 C17 C16 120.4(2)
C18 C17 H17 119.8
C16 C17 H17 119.8
C17 C18 C19 119.8(2)
C17 C18 H18 120.1
C19 C18 H18 120.1
C20 C19 C18 119.9(2)
C20 C19 H19 120.0
C18 C19 H19 120.0
C19 C20 C15 121.6(2)
C19 C20 H20 119.2
C15 C20 H20 119.2

loop_
_geom_bond_atom_site_label_1
_geom_bond_atom_site_label_2
_geom_bond_distance
Br1 P1 2.2520(6)
Si1 N1 1.6994(16)
Si1 C9 1.875(2)
Si1 C15 1.881(2)
Si1 C3 1.8826(18)
P1 N1 1.5347(16)
P1 C1 1.785(2)
P1 C2 1.802(2)
C1 H1A 0.9800
C1 H1B 0.9800
C1 H1C 0.9800
C2 H2A 0.9800
C2 H2B 0.9800
C2 H2C 0.9800
C3 C4 1.398(3)
C3 C8 1.406(3)
C4 C5 1.397(3)
C4 H4 0.9500
C5 C6 1.393(3)
C5 H5 0.9500
C6 C7 1.388(3)
C6 H6 0.9500
C7 C8 1.390(3)
C7 H7 0.9500
C8 H8 0.9500
C9 C10 1.397(3)
C9 C14 1.405(3)
C10 C11 1.392(3)
C10 H10 0.9500
C11 C12 1.388(3)
C11 H11 0.9500
C12 C13 1.396(3)
C12 H12 0.9500
C13 C14 1.394(3)
C13 H13 0.9500
C14 H14 0.9500
C15 C16 1.398(3)
C15 C20 1.408(3)
C16 C17 1.397(3)
C16 H16 0.9500
C17 C18 1.382(4)
C17 H17 0.9500
C18 C19 1.388(4)
C18 H18 0.9500
C19 C20 1.387(3)
C19 H19 0.9500
C20 H20 0.9500

loop_
_geom_torsion_atom_site_label_1
_geom_torsion_atom_site_label_2
_geom_torsion_atom_site_label_3
_geom_torsion_atom_site_label_4
_geom_torsion
C1 P1 N1 Si1 -172.56(15)
C2 P1 N1 Si1 60.93(19)
Br1 P1 N1 Si1 -56.28(16)
C9 Si1 N1 P1 -147.91(14)
C15 Si1 N1 P1 93.80(16)
C3 Si1 N1 P1 -25.77(18)
N1 Si1 C3 C4 -97.22(16)
C9 Si1 C3 C4 23.73(17)
C15 Si1 C3 C4 142.04(15)
N1 Si1 C3 C8 81.93(16)
C9 Si1 C3 C8 -157.12(14)
C15 Si1 C3 C8 -38.81(16)
C8 C3 C4 C5 0.2(3)
Si1 C3 C4 C5 179.32(15)
C3 C4 C5 C6 -0.2(3)
C4 C5 C6 C7 0.0(3)
C5 C6 C7 C8 0.2(3)
C6 C7 C8 C3 -0.2(3)
C4 C3 C8 C7 0.1(3)
Si1 C3 C8 C7 -179.14(17)
N1 Si1 C9 C10 -7.50(17)
C15 Si1 C9 C10 110.39(16)
C3 Si1 C9 C10 -133.02(15)
N1 Si1 C9 C14 178.57(15)
C15 Si1 C9 C14 -63.55(17)
C3 Si1 C9 C14 53.04(17)
C14 C9 C10 C11 2.0(3)
Si1 C9 C10 C11 -172.16(15)
C9 C10 C11 C12 -2.0(3)
C10 C11 C12 C13 0.2(3)
C11 C12 C13 C14 1.4(3)
C12 C13 C14 C9 -1.3(3)
C10 C9 C14 C13 -0.4(3)
Si1 C9 C14 C13 173.80(18)
N1 Si1 C15 C16 7.40(18)
C9 Si1 C15 C16 -109.57(17)
C3 Si1 C15 C16 132.06(16)
N1 Si1 C15 C20 -174.68(15)
C9 Si1 C15 C20 68.35(17)
C3 Si1 C15 C20 -50.02(18)
C20 C15 C16 C17 -0.3(3)
Si1 C15 C16 C17 177.66(17)
C15 C16 C17 C18 0.5(3)
C16 C17 C18 C19 -0.2(4)
C17 C18 C19 C20 -0.2(4)
C18 C19 C20 C15 0.3(3)
C16 C15 C20 C19 -0.1(3)
Si1 C15 C20 C19 -178.06(17)

loop_
_cod_related_entry_id
_cod_related_entry_database
_cod_related_entry_code
1 ChemSpider 30661176
